data_4001371
loop_
_publ_author_name
'Cunha-Silva, Lu\'is'
'Mafra, Lu\'is'
'Ananias, Duarte'
'Carlos, Lu\'is D.'
'Rocha, Jo\~ao'
'Almeida Paz, Filipe A.'

_publ_section_title
;
 Photoluminescent Lanthanide&#x2212;Organic 2D Networks:&#x00A0; A
 Combined Synchrotron Powder X-ray Diffraction and Solid-State NMR Study
;
_journal_issue 14
_journal_name_full 'Chemistry of Materials'
_journal_page_first 3527
_journal_paper_doi 10.1021/cm070596q
_journal_volume 19
_journal_year 2007
_chemical_formula_sum 'C6 H18 N2 O21 P6 Pr2'
_chemical_formula_weight 921.86
_chemical_name_systematic
; 
 ?
;
_space_group_IT_number 60
_symmetry_cell_setting orthorhombic
_symmetry_space_group_name_Hall '-P 2n 2ab'
_symmetry_space_group_name_H-M 'P b c n'
_audit_creation_date '28 February 2007'
_audit_creation_method 'Manual editing plus fullprof.2k'
_cell_angle_alpha 90.00000
_cell_angle_beta 90.00000
_cell_angle_gamma 90.00000
_cell_formula_units_Z 4
_cell_length_a 27.5001(4)
_cell_length_b 11.99777(18)
_cell_length_c 7.25373(11)
_cell_measurement_temperature 298
_cell_volume 2393.29(6)
_computing_molecular_graphics 'Diamond 3.1d'
_computing_structure_refinement FULLPROF
_computing_structure_solution expo2004
_diffrn_ambient_temperature 298
_diffrn_measurement_device_type 'Si (111) crystal analyzer'
_diffrn_measurement_method Debye-Scherrer
_diffrn_radiation_monochromator 0.50018(1)
_diffrn_radiation_type X-ray
_diffrn_source Synchrotron
_pd_instr_location
; 
High-resolution powder diffractometer instrument belonging to the 
Swiss-Norwegian BM01b beam line (bending magnet source) at the 
European Synchrotron Radiation Facility (ESRF), Grenoble, France.
;
_pd_meas_2theta_range_inc 0.004000
_pd_meas_2theta_range_max 28.00000
_pd_meas_2theta_range_min 0.73200
_pd_meas_number_of_points 6818
_pd_meas_scan_method cont
_pd_proc_2theta_range_inc 0.004000
_pd_proc_2theta_range_max 28.0026
_pd_proc_2theta_range_min 0.7346
_pd_proc_ls_background_function
;
 Linear interpolation of fixed background points
;
_pd_proc_ls_pref_orient_corr
; 
 Preferential orientation was treated by applying a multi-axial March-Dollase 
 (MD) model along two preferred orientation directions (POD): [100] and [011].
;
_pd_proc_ls_profile_function 'Split pseudo-Voigt'
_pd_proc_ls_prof_R_factor 7.8145
_pd_proc_ls_prof_wR_expected 8.2357
_pd_proc_ls_prof_wR_factor 10.4912
_pd_proc_wavelength 0.500180
_pd_spec_mounting
; 
 Hilgenberg borosilicate glass capillary 
 (ca. 0.4 mm of diameter)
;
_refine_ls_number_parameters 24
_refine_ls_number_reflns 1185
_refine_ls_number_restraints 20
_refine_ls_R_I_factor 5.6443
_cod_data_source_file cm070596qsi20070302_031045.cif
_cod_data_source_block I
_cod_depositor_comments
;
The following automatic conversions were performed:

'_symmetry_cell_setting' value 'Orthorhombic' changed to
'orthorhombic' according to
/home/saulius/struct/CIF-dictionaries/cif_core.dic dictionary named
'cif_core.dic' version 2.4.1 from 2010-06-29.

Automatic conversion script
Id: cif_fix_values 1715 2011-07-08 13:25:40Z adriana 
;
_cod_original_cell_volume 2393.30(6)
_cod_database_code 4001371
_pd_proc_ls_prof_cr_factor 15.5410
_pd_proc_ls_prof_cwr_factor 17.2110
_pd_proc_ls_prof_cwr_expected 13.5108
_pd_proc_ls_prof_chi2 1.6227
_pd_proc_ls_prof_echi2 1.4663

loop_
_symmetry_equiv_pos_as_xyz
x,y,z
x+1/2,-y+1/2,-z
-x,y,-z+1/2
-x+1/2,-y+1/2,z+1/2
-x,-y,-z
-x+1/2,y+1/2,z
x,-y,z+1/2
x+1/2,y+1/2,-z+1/2

loop_
_atom_site_label
_atom_site_fract_x
_atom_site_fract_y
_atom_site_fract_z
_atom_site_U_iso_or_equiv
_atom_site_occupancy
_atom_site_adp_type
_atom_site_type_symbol
PR1 0.71878 0.19314 0.51208 0.0174(5) 1.00000 Uiso PR
P1 0.58089 0.17411 0.38252 0.0144(14) 1.00000 Uiso P
P2 0.69702 0.11813 0.00523 0.0144(14) 1.00000 Uiso P
P3 0.66631 0.41850 -0.18654 0.0144(14) 1.00000 Uiso P
O1 0.63167 0.19538 0.45671 0.0213(17) 1.00000 Uiso O
O2 0.57614 0.04570 0.31272 0.0213(17) 1.00000 Uiso O
H2 0.55147 0.01912 0.36290 0.03040 1.00000 Uiso H
O3 0.53783 0.20729 0.51222 0.0213(17) 1.00000 Uiso O
H3 0.52702 0.26639 0.48354 0.03040 1.00000 Uiso H
O4 0.71629 0.18476 0.17078 0.0213(17) 1.00000 Uiso O
O5 0.72729 0.16468 -0.15976 0.0213(17) 1.00000 Uiso O
O6 0.69866 -0.00411 0.03944 0.0213(17) 1.00000 Uiso O
O7 0.70334 0.39369 -0.04185 0.0213(17) 1.00000 Uiso O
O8 0.65425 0.54496 -0.18825 0.0213(17) 1.00000 Uiso O
O9 0.67744 0.36657 -0.37901 0.0213(17) 1.00000 Uiso O
N1 0.62143 0.27189 0.05999 0.020(8) 1.00000 Uiso N
H1 0.64570 0.30174 0.13337 0.01393 1.00000 Uiso H
C1 0.57365 0.25366 0.16697 0.022(6) 1.00000 Uiso C
H1A 0.55212 0.21942 0.08645 0.03166 1.00000 Uiso H
H1B 0.56121 0.32887 0.19813 0.03166 1.00000 Uiso H
C2 0.63269 0.15417 -0.01910 0.022(6) 1.00000 Uiso C
H2A 0.62253 0.15029 -0.14427 0.03166 1.00000 Uiso H
H2B 0.61288 0.10155 0.05303 0.03166 1.00000 Uiso H
C3 0.61069 0.35785 -0.08721 0.022(6) 1.00000 Uiso C
H3A 0.59022 0.41652 -0.04397 0.03166 1.00000 Uiso H
H3B 0.59328 0.31977 -0.18892 0.03166 1.00000 Uiso H
O1W 0.52763 0.43053 0.59988 0.042(8) 1.00000 Uiso O
O2W 0.50000 -0.07003 0.25000 0.015(9) 1.00000 Uiso O

loop_
_atom_type_symbol
_atom_type_scat_Cromer_Mann_a1
_atom_type_scat_Cromer_Mann_b1
_atom_type_scat_Cromer_Mann_a2
_atom_type_scat_Cromer_Mann_b2
_atom_type_scat_Cromer_Mann_a3
_atom_type_scat_Cromer_Mann_b3
_atom_type_scat_Cromer_Mann_a4
_atom_type_scat_Cromer_Mann_b4
_atom_type_scat_Cromer_Mann_c
_atom_type_scat_dispersion_real
_atom_type_scat_dispersion_imag
_atom_type_scat_source
Pr 22.04400 2.77393 19.66970 0.22209 12.38560 16.76690 2.82428 143.64400 2.05830 -0.85900 1.87300 International_Tables_for_Crystallography_Vol.C(1991)_Tables_6.1.1.4_and_6.1.1.5
P 6.43450 1.90670 4.17910 27.15700 1.78000 0.52600 1.49080 68.16450 1.11490 0.05500 0.05800 International_Tables_for_Crystallography_Vol.C(1991)_Tables_6.1.1.4_and_6.1.1.5
O 3.04850 13.27710 2.28680 5.70110 1.54630 0.32390 0.86700 32.90890 0.25080 0.00300 0.00400 International_Tables_for_Crystallography_Vol.C(1991)_Tables_6.1.1.4_and_6.1.1.5
H 0.49300 10.51090 0.32291 26.12570 0.14019 3.14236 0.04081 57.79970 0.00304 0.00000 0.00000 International_Tables_for_Crystallography_Vol.C(1991)_Tables_6.1.1.4_and_6.1.1.5
N 12.21260 0.00570 3.13220 9.89330 2.01250 28.99750 1.16630 0.58260 -11.52900 0.00100 0.00200 International_Tables_for_Crystallography_Vol.C(1991)_Tables_6.1.1.4_and_6.1.1.5
C 2.31000 20.84390 1.02000 10.20750 1.58860 0.56870 0.86500 51.65120 0.21560 0.00000 0.00100 International_Tables_for_Crystallography_Vol.C(1991)_Tables_6.1.1.4_and_6.1.1.5

loop_
_geom_angle_atom_site_label_1
_geom_angle_atom_site_label_2
_geom_angle_atom_site_label_3
_geom_angle
_geom_angle_site_symmetry_1
_geom_angle_site_symmetry_3
O6 Pr1 O7 78.80(11) 7_556 4_655
O6 Pr1 O5 78.60(11) 7_556 1_556
O7 Pr1 O5 90.75(12) 4_655 1_556
O6 Pr1 O1 77.99(12) 7_556 .
O7 Pr1 O1 148.55(11) 4_655 .
O5 Pr1 O1 105.07(14) 1_556 .
O6 Pr1 O4 92.20(13) 7_556 .
O7 Pr1 O4 81.05(12) 4_655 .
O5 Pr1 O4 168.77(12) 1_556 .
O1 Pr1 O4 78.94(11) . .
O6 Pr1 O9 132.21(13) 7_556 1_556
O7 Pr1 O9 144.50(12) 4_655 1_556
O5 Pr1 O9 81.40(14) 1_556 1_556
O1 Pr1 O9 66.07(13) . 1_556
O4 Pr1 O9 109.72(13) . 1_556
O6 Pr1 O4 132.50(13) 7_556 4_655
O7 Pr1 O4 72.77(12) 4_655 4_655
O5 Pr1 O4 64.80(12) 1_556 4_655
O1 Pr1 O4 138.55(12) . 4_655
O4 Pr1 O4 119.19(9) . 4_655
O9 Pr1 O4 72.58(12) 1_556 4_655
O6 Pr1 O5 144.71(11) 7_556 4_655
O7 Pr1 O5 72.34(12) 4_655 4_655
O5 Pr1 O5 120.90(9) 1_556 4_655
O1 Pr1 O5 118.65(14) . 4_655
O4 Pr1 O5 63.95(12) . 4_655
O9 Pr1 O5 82.17(14) 1_556 4_655
O4 Pr1 O5 56.10(10) 4_655 4_655
O6 Pr1 P2 147.87(8) 7_556 4_655
O7 Pr1 P2 70.41(9) 4_655 4_655
O5 Pr1 P2 92.57(10) 1_556 4_655
O1 Pr1 P2 134.00(10) . 4_655
O4 Pr1 P2 91.90(10) . 4_655
O9 Pr1 P2 75.40(9) 1_556 4_655
O4 Pr1 P2 27.77(8) 4_655 4_655
O5 Pr1 P2 28.34(8) 4_655 4_655
O1 P1 O3 116.2(2) . .
O1 P1 O2 110.03(19) . .
O3 P1 O2 111.6(2) . .
O1 P1 C1 108.2(2) . .
O3 P1 C1 107.3(3) . .
O2 P1 C1 102.6(3) . .
O6 P2 O4 111.8(2) . .
O6 P2 O5 117.7(2) . .
O4 P2 O5 103.26(18) . .
O6 P2 C2 106.2(2) . .
O4 P2 C2 106.6(3) . .
O5 P2 C2 110.9(3) . .
O6 P2 Pr1 131.67(14) . 4_654
O4 P2 Pr1 51.54(15) . 4_654
O5 P2 Pr1 51.73(15) . 4_654
C2 P2 Pr1 121.79(18) . 4_654
O7 P3 O8 110.3(2) . .
O7 P3 O9 114.6(2) . .
O8 P3 O9 115.1(3) . .
O7 P3 C3 102.2(2) . .
O8 P3 C3 102.3(3) . .
O9 P3 C3 110.9(2) . .
P1 O1 Pr1 164.6(2) . .
P1 O2 H2 107(4) . .
P1 O3 H3 111(4) . .
P2 O4 Pr1 144.2(2) . .
P2 O4 Pr1 100.69(17) . 4_654
Pr1 O4 Pr1 113.76(15) . 4_654
P2 O5 Pr1 139.0(3) . 1_554
P2 O5 Pr1 99.93(18) . 4_654
Pr1 O5 Pr1 115.97(14) 1_554 4_654
P2 O6 Pr1 161.3(2) . 7
P3 O7 Pr1 143.7(2) . 4_654
P3 O9 Pr1 134.8(2) . 1_554
C3 N1 C1 106.6(4) . .
C3 N1 C2 113.5(4) . .
C1 N1 C2 103.2(4) . .
C3 N1 H1 106(3) . .
C1 N1 H1 112(3) . .
C2 N1 H1 116(3) . .
N1 C1 P1 114.1(4) . .
N1 C1 H1A 106(3) . .
P1 C1 H1A 112(3) . .
N1 C1 H1B 106(3) . .
P1 C1 H1B 109(3) . .
H1A C1 H1B 109(5) . .
N1 C2 P2 111.8(4) . .
N1 C2 H2A 109(3) . .
P2 C2 H2A 112(3) . .
N1 C2 H2B 107(3) . .
P2 C2 H2B 110(3) . .
H2A C2 H2B 107(5) . .
N1 C3 P3 112.6(4) . .
N1 C3 H3A 113(3) . .
P3 C3 H3A 109(3) . .
N1 C3 H3B 108(3) . .
P3 C3 H3B 107(3) . .
H3A C3 H3B 107(4) . .

loop_
_geom_bond_atom_site_label_1
_geom_bond_atom_site_label_2
_geom_bond_distance
_geom_bond_site_symmetry_2
Pr1 O6 2.343(3) 7_556
Pr1 O7 2.414(3) 4_655
Pr1 O5 2.416(4) 1_556
Pr1 O1 2.429(3) .
Pr1 O4 2.479(3) .
Pr1 O9 2.499(4) 1_556
Pr1 O4 2.581(4) 4_655
Pr1 O5 2.582(4) 4_655
Pr1 P2 3.2390(12) 4_655
P1 O1 1.518(3) .
P1 O3 1.563(4) .
P1 O2 1.627(5) .
P1 C1 1.842(7) .
P2 O6 1.488(3) .
P2 O4 1.536(4) .
P2 O5 1.561(4) .
P2 C2 1.830(5) .
P2 Pr1 3.2390(12) 4_654
P3 O7 1.492(4) .
P3 O8 1.554(4) .
P3 O9 1.560(5) .
P3 C3 1.841(6) .
O2 H2 0.82(5) .
O3 H3 0.79(5) .
O4 Pr1 2.581(4) 4_654
O5 Pr1 2.416(4) 1_554
O5 Pr1 2.582(4) 4_654
O6 Pr1 2.343(3) 7
O7 Pr1 2.414(3) 4_654
O9 Pr1 2.499(4) 1_554
N1 C3 1.513(7) .
N1 C1 1.542(7) .
N1 C2 1.553(7) .
N1 H1 0.92(5) .
C1 H1A 0.92(5) .
C1 H1B 0.96(5) .
C2 H2A 0.95(5) .
C2 H2B 0.97(6) .
C3 H3A 0.94(5) .
C3 H3B 0.98(5) .

loop_
_geom_hbond_atom_site_label_D
_geom_hbond_atom_site_label_H
_geom_hbond_atom_site_label_A
_geom_hbond_distance_DH
_geom_hbond_distance_HA
_geom_hbond_distance_DA
_geom_hbond_angle_DHA
_geom_hbond_site_symmetry_A
O2 H2 O2W 0.82(5) 1.96(5) 2.555(5) 128(5) .
O3 H3 O1W 0.79(5) 2.14(5) 2.767(7) 136(7) .
N1 H1 O8 0.92(5) 2.25(6) 2.997(6) 137(4) 7_566
N1 H1 O4 0.92(5) 2.42(5) 2.923(6) 114(4) .
N1 H1 O7 0.92(5) 2.32(4) 2.784(6) 111(3) .
O1W - O1W - - 2.682(9) - 5_666
O2W - O3 - - 2.602(6) - 5_656

loop_
_geom_torsion_atom_site_label_1
_geom_torsion_atom_site_label_2
_geom_torsion_atom_site_label_3
_geom_torsion_atom_site_label_4
_geom_torsion
_geom_torsion_site_symmetry_1
_geom_torsion_site_symmetry_4
O3 P1 O1 Pr1 160.5(9) . .
O2 P1 O1 Pr1 32.5(10) . .
C1 P1 O1 Pr1 -78.9(10) . .
O6 Pr1 O1 P1 -55.0(9) 7_556 .
O7 Pr1 O1 P1 -11.7(11) 4_655 .
O5 Pr1 O1 P1 -129.5(10) 1_556 .
O4 Pr1 O1 P1 39.7(10) . .
O9 Pr1 O1 P1 157.3(10) 1_556 .
O4 Pr1 O1 P1 161.7(9) 4_655 .
O5 Pr1 O1 P1 91.6(10) 4_655 .
P2 Pr1 O1 P1 121.5(9) 4_655 .
O6 P2 O4 Pr1 -37.9(4) . .
O5 P2 O4 Pr1 -165.4(4) . .
C2 P2 O4 Pr1 77.7(4) . .
Pr1 P2 O4 Pr1 -164.6(5) 4_654 .
O6 P2 O4 Pr1 126.66(18) . 4_654
O5 P2 O4 Pr1 -0.8(2) . 4_654
C2 P2 O4 Pr1 -117.7(3) . 4_654
O6 Pr1 O4 P2 19.9(4) 7_556 .
O7 Pr1 O4 P2 98.2(4) 4_655 .
O5 Pr1 O4 P2 54.6(9) 1_556 .
O1 Pr1 O4 P2 -57.5(4) . .
O9 Pr1 O4 P2 -116.9(4) 1_556 .
O4 Pr1 O4 P2 162.6(4) 4_655 .
O5 Pr1 O4 P2 172.8(4) 4_655 .
P2 Pr1 O4 P2 168.0(4) 4_655 .
O6 Pr1 O4 Pr1 -143.57(16) 7_556 4_654
O7 Pr1 O4 Pr1 -65.27(15) 4_655 4_654
O5 Pr1 O4 Pr1 -108.8(6) 1_556 4_654
O1 Pr1 O4 Pr1 139.12(18) . 4_654
O9 Pr1 O4 Pr1 79.72(17) 1_556 4_654
O4 Pr1 O4 Pr1 -0.83(9) 4_655 4_654
O5 Pr1 O4 Pr1 9.37(15) 4_655 4_654
P2 Pr1 O4 Pr1 4.56(14) 4_655 4_654
O6 P2 O5 Pr1 85.6(4) . 1_554
O4 P2 O5 Pr1 -150.7(3) . 1_554
C2 P2 O5 Pr1 -36.9(4) . 1_554
Pr1 P2 O5 Pr1 -151.5(4) 4_654 1_554
O6 P2 O5 Pr1 -122.84(19) . 4_654
O4 P2 O5 Pr1 0.8(2) . 4_654
C2 P2 O5 Pr1 114.7(2) . 4_654
O4 P2 O6 Pr1 -117.2(7) . 7
O5 P2 O6 Pr1 2.1(8) . 7
C2 P2 O6 Pr1 126.9(7) . 7
Pr1 P2 O6 Pr1 -59.9(8) 4_654 7
O8 P3 O7 Pr1 -126.8(3) . 4_654
O9 P3 O7 Pr1 5.0(5) . 4_654
C3 P3 O7 Pr1 125.0(4) . 4_654
O7 P3 O9 Pr1 31.9(4) . 1_554
O8 P3 O9 Pr1 161.3(3) . 1_554
C3 P3 O9 Pr1 -83.2(3) . 1_554
C3 N1 C1 P1 -168.1(4) . .
C2 N1 C1 P1 72.2(6) . .
O1 P1 C1 N1 29.2(5) . .
O3 P1 C1 N1 155.3(4) . .
O2 P1 C1 N1 -87.1(5) . .
C3 N1 C2 P2 108.5(5) . .
C1 N1 C2 P2 -136.6(4) . .
O6 P2 C2 N1 145.6(4) . .
O4 P2 C2 N1 26.3(6) . .
O5 P2 C2 N1 -85.5(5) . .
Pr1 P2 C2 N1 -28.4(6) 4_654 .
C1 N1 C3 P3 164.2(5) . .
C2 N1 C3 P3 -83.0(5) . .
O7 P3 C3 N1 -20.3(4) . .
O8 P3 C3 N1 -134.5(4) . .
O9 P3 C3 N1 102.3(4) . .
